data_7026037
loop_
_publ_author_name
'Cooper, Oliver J.'
'McMaster, Jonathan'
'Lewis, William'
'Blake, Alexander J.'
'Liddle, Stephen T.'

_publ_section_title
;
 Synthesis and structure of [U{C(PPh2NMes)2}2] (Mes = 2,4,6-Me3C6H2): A
 homoleptic uranium bis(carbene) complex with two formal U&#xE001;C double
 bonds
;
_journal_issue 21
_journal_name_full 'Dalton Transactions'
_journal_page_first 5074
_journal_paper_doi 10.1039/c0dt00152j
_journal_volume 39
_journal_year 2010
_chemical_formula_moiety 'C86 H84 Li4 N4 P4, C7 H8'
_chemical_formula_sum 'C93 H92 Li4 N4 P4'
_chemical_formula_weight 1417.35
_chemical_name_systematic
;
?
;
_space_group_IT_number 14
_symmetry_cell_setting monoclinic
_symmetry_space_group_name_Hall '-P 2yn'
_symmetry_space_group_name_H-M 'P 1 21/n 1'
_atom_sites_solution_hydrogens 'geom, Me from difmap'
_atom_sites_solution_primary direct
_atom_sites_solution_secondary difmap
_audit_creation_method 'enCIFer editing of SHELXL97 CIF output'
_cell_angle_alpha 90.00
_cell_angle_beta 102.544(3)
_cell_angle_gamma 90.00
_cell_formula_units_Z 4
_cell_length_a 13.512(2)
_cell_length_b 20.928(3)
_cell_length_c 27.872(4)
_cell_measurement_reflns_used 1950
_cell_measurement_temperature 90(2)
_cell_measurement_theta_max 27.426
_cell_measurement_theta_min 2.43
_cell_volume 7693.5(19)
_computing_cell_refinement 'Bruker SAINT version 6.36a (Bruker, 2000)'
_computing_data_collection 'Bruker SMART version 5.625 (Bruker, 2001)'
_computing_data_reduction 'Bruker SAINT; Bruker SHELXTL (Bruker, 2001)'
_computing_molecular_graphics 'Bruker SHELXTL'
_computing_publication_material 'enCIFer(Allen et al.,2004);PLATON(Spek,2003)'
_computing_structure_refinement 'SHELXL-97 (Sheldrick, 1997)'
_computing_structure_solution 'Bruker SHELXTL'
_diffrn_ambient_temperature 90(2)
_diffrn_measured_fraction_theta_full 0.998
_diffrn_measured_fraction_theta_max 0.998
_diffrn_measurement_device_type 'Bruker SMART APEX CCD diffractometer'
_diffrn_measurement_method '\w rotation with narrow frames'
_diffrn_radiation_monochromator graphite
_diffrn_radiation_source 'normal-focus sealed tube'
_diffrn_radiation_type MoK\a
_diffrn_radiation_wavelength 0.71073
_diffrn_reflns_av_R_equivalents 0.1322
_diffrn_reflns_av_sigmaI/netI 0.1705
_diffrn_reflns_limit_h_max 14
_diffrn_reflns_limit_h_min -15
_diffrn_reflns_limit_k_max 23
_diffrn_reflns_limit_k_min -24
_diffrn_reflns_limit_l_max 32
_diffrn_reflns_limit_l_min -25
_diffrn_reflns_number 38438
_diffrn_reflns_theta_full 24.50
_diffrn_reflns_theta_max 24.50
_diffrn_reflns_theta_min 1.86
_diffrn_standards_decay_% 0
_diffrn_standards_number 0
_exptl_absorpt_coefficient_mu 0.148
_exptl_absorpt_correction_T_max 0.9926
_exptl_absorpt_correction_T_min 0.9824
_exptl_absorpt_correction_type multi-scan
_exptl_absorpt_process_details '(SADABS; Bruker, 2001)'
_exptl_crystal_colour colourless
_exptl_crystal_density_diffrn 1.224
_exptl_crystal_density_method 'not measured'
_exptl_crystal_description column
_exptl_crystal_F_000 3000
_exptl_crystal_size_max 0.12
_exptl_crystal_size_mid 0.05
_exptl_crystal_size_min 0.05
_refine_diff_density_max 0.566
_refine_diff_density_min -0.389
_refine_diff_density_rms 0.077
_refine_ls_extinction_method none
_refine_ls_goodness_of_fit_ref 0.995
_refine_ls_hydrogen_treatment constr
_refine_ls_matrix_type full
_refine_ls_number_parameters 947
_refine_ls_number_reflns 12774
_refine_ls_number_restraints 6
_refine_ls_restrained_S_all 0.996
_refine_ls_R_factor_all 0.1566
_refine_ls_R_factor_gt 0.0765
_refine_ls_shift/su_max 0.000
_refine_ls_shift/su_mean 0.000
_refine_ls_structure_factor_coef Fsqd
_refine_ls_weighting_details 'calc w=1/[\s^2^(Fo^2^)+(0.0680P)^2^+0.0000P] where P=(Fo^2^+2Fc^2^)/3'
_refine_ls_weighting_scheme calc
_refine_ls_wR_factor_gt 0.1476
_refine_ls_wR_factor_ref 0.1790
_reflns_number_gt 6885
_reflns_number_total 12774
_reflns_threshold_expression I>2\s(I)
_cod_data_source_file c0dt00152j.txt
_cod_data_source_block pojccb
_cod_original_cell_volume 7693.2(19)
_cod_original_sg_symbol_H-M P2(1)/n
_cod_database_code 7026037

loop_
_symmetry_equiv_pos_as_xyz
'x, y, z'
'-x+1/2, y+1/2, -z+1/2'
'-x, -y, -z'
'x-1/2, -y-1/2, z-1/2'

loop_
_atom_site_label
_atom_site_type_symbol
_atom_site_fract_x
_atom_site_fract_y
_atom_site_fract_z
_atom_site_U_iso_or_equiv
_atom_site_adp_type
_atom_site_occupancy
_atom_site_symmetry_multiplicity
_atom_site_calc_flag
_atom_site_refinement_flags
C1 C 0.9574(3) 0.2899(2) 0.17508(18) 0.0199(12) Uani 1 1 d .
P1 P 1.03588(9) 0.35122(6) 0.19750(5) 0.0158(3) Uani 1 1 d .
C2 C 1.0889(4) 0.3440(2) 0.26391(17) 0.0158(11) Uani 1 1 d .
C3 C 1.0266(4) 0.3543(2) 0.29648(17) 0.0197(12) Uani 1 1 d .
H3A H 0.9576 0.3653 0.2841 0.024 Uiso 1 1 calc R
C4 C 1.0625(4) 0.3489(2) 0.34654(19) 0.0270(13) Uani 1 1 d .
H4A H 1.0191 0.3573 0.3684 0.032 Uiso 1 1 calc R
C5 C 1.1623(4) 0.3313(2) 0.3646(2) 0.0294(14) Uani 1 1 d .
H5A H 1.1874 0.3278 0.3991 0.035 Uiso 1 1 calc R
C6 C 1.2251(4) 0.3187(2) 0.3334(2) 0.0294(14) Uani 1 1 d .
H6A H 1.2930 0.3055 0.3462 0.035 Uiso 1 1 calc R
C7 C 1.1895(4) 0.3252(2) 0.28262(19) 0.0240(13) Uani 1 1 d .
H7A H 1.2333 0.3169 0.2609 0.029 Uiso 1 1 calc R
C8 C 1.1479(3) 0.3560(2) 0.17078(17) 0.0172(11) Uani 1 1 d .
C9 C 1.1563(4) 0.3166(2) 0.13142(18) 0.0219(12) Uani 1 1 d .
H9A H 1.1104 0.2821 0.1223 0.026 Uiso 1 1 calc R
C10 C 1.2318(4) 0.3279(2) 0.10565(19) 0.0228(12) Uani 1 1 d .
H10A H 1.2362 0.3013 0.0786 0.027 Uiso 1 1 calc R
C11 C 1.3000(4) 0.3768(2) 0.11863(19) 0.0250(13) Uani 1 1 d .
H11A H 1.3504 0.3844 0.1003 0.030 Uiso 1 1 calc R
C12 C 1.2950(4) 0.4151(2) 0.15869(19) 0.0241(13) Uani 1 1 d .
H12A H 1.3434 0.4481 0.1687 0.029 Uiso 1 1 calc R
C13 C 1.2182(3) 0.4047(2) 0.18410(18) 0.0190(12) Uani 1 1 d .
H13A H 1.2138 0.4316 0.2111 0.023 Uiso 1 1 calc R
N1 N 0.9707(3) 0.41534(17) 0.18065(14) 0.0166(9) Uani 1 1 d .
C14 C 1.0037(3) 0.4804(2) 0.18015(18) 0.0173(12) Uani 1 1 d .
C15 C 1.0199(3) 0.5080(2) 0.13590(17) 0.0181(12) Uani 1 1 d .
C16 C 1.0409(3) 0.5732(2) 0.13363(19) 0.0228(12) Uani 1 1 d .
H16A H 1.0532 0.5902 0.1039 0.027 Uiso 1 1 calc R
C17 C 1.0445(4) 0.6136(2) 0.1729(2) 0.0254(13) Uani 1 1 d .
C18 C 1.0294(3) 0.5865(2) 0.21620(19) 0.0204(12) Uani 1 1 d .
H18A H 1.0320 0.6134 0.2439 0.024 Uiso 1 1 calc R
C19 C 1.0105(3) 0.5217(2) 0.22074(18) 0.0179(12) Uani 1 1 d .
C20 C 1.0160(4) 0.4689(2) 0.09078(17) 0.0222(12) Uani 1 1 d .
H20A H 1.0299 0.4962 0.0645 0.033 Uiso 1 1 calc R
H20B H 0.9484 0.4498 0.0804 0.033 Uiso 1 1 calc R
H20C H 1.0670 0.4349 0.0978 0.033 Uiso 1 1 calc R
C21 C 1.0669(4) 0.6841(2) 0.1713(2) 0.0332(14) Uani 1 1 d .
H21A H 1.0666 0.6967 0.1374 0.050 Uiso 1 1 calc R
H21B H 1.1336 0.6930 0.1923 0.050 Uiso 1 1 calc R
H21C H 1.0149 0.7083 0.1832 0.050 Uiso 1 1 calc R
C22 C 1.0004(4) 0.4983(2) 0.27019(18) 0.0244(13) Uani 1 1 d .
H22A H 0.9928 0.5349 0.2911 0.037 Uiso 1 1 calc R
H22B H 1.0612 0.4740 0.2854 0.037 Uiso 1 1 calc R
H22C H 0.9407 0.4707 0.2665 0.037 Uiso 1 1 calc R
P2 P 0.93893(9) 0.22012(6) 0.20267(5) 0.0164(3) Uani 1 1 d .
C23 C 0.8981(3) 0.2297(2) 0.26137(17) 0.0158(11) Uani 1 1 d .
C24 C 0.9556(4) 0.2098(2) 0.30638(17) 0.0198(12) Uani 1 1 d .
H24A H 1.0181 0.1883 0.3077 0.024 Uiso 1 1 calc R
C25 C 0.9229(4) 0.2209(2) 0.34911(18) 0.0227(12) Uani 1 1 d .
H25A H 0.9631 0.2069 0.3796 0.027 Uiso 1 1 calc R
C26 C 0.8328(4) 0.2519(2) 0.34832(19) 0.0253(13) Uani 1 1 d .
H26A H 0.8103 0.2589 0.3779 0.030 Uiso 1 1 calc R
C27 C 0.7751(4) 0.2730(2) 0.30356(18) 0.0234(12) Uani 1 1 d .
H27A H 0.7131 0.2949 0.3025 0.028 Uiso 1 1 calc R
C28 C 0.8079(4) 0.2619(2) 0.26099(18) 0.0206(12) Uani 1 1 d .
H28A H 0.7681 0.2766 0.2306 0.025 Uiso 1 1 calc R
C29 C 1.0449(4) 0.1647(2) 0.22106(17) 0.0181(12) Uani 1 1 d .
C30 C 1.0282(4) 0.1039(2) 0.23890(17) 0.0209(12) Uani 1 1 d .
H30A H 0.9627 0.0926 0.2434 0.025 Uiso 1 1 calc R
C31 C 1.1062(4) 0.0605(2) 0.24995(18) 0.0253(13) Uani 1 1 d .
H31A H 1.0943 0.0194 0.2621 0.030 Uiso 1 1 calc R
C32 C 1.2025(4) 0.0765(2) 0.2435(2) 0.0305(14) Uani 1 1 d .
H32A H 1.2562 0.0464 0.2513 0.037 Uiso 1 1 calc R
C33 C 1.2196(4) 0.1361(2) 0.22569(19) 0.0291(14) Uani 1 1 d .
H33A H 1.2852 0.1471 0.2212 0.035 Uiso 1 1 calc R
C34 C 1.1414(4) 0.1800(2) 0.21444(18) 0.0226(12) Uani 1 1 d .
H34A H 1.1536 0.2208 0.2021 0.027 Uiso 1 1 calc R
N2 N 0.8519(3) 0.18589(18) 0.16012(14) 0.0161(9) Uani 1 1 d .
C35 C 0.8261(3) 0.1197(2) 0.15460(17) 0.0162(11) Uani 1 1 d .
C36 C 0.7401(3) 0.0959(2) 0.16970(17) 0.0179(12) Uani 1 1 d .
C37 C 0.7035(4) 0.0355(2) 0.15582(18) 0.0205(12) Uani 1 1 d .
H37A H 0.6455 0.0206 0.1666 0.025 Uiso 1 1 calc R
C38 C 0.7484(4) -0.0044(2) 0.12678(19) 0.0239(13) Uani 1 1 d .
C39 C 0.8360(4) 0.0180(2) 0.11419(18) 0.0211(12) Uani 1 1 d .
H39A H 0.8704 -0.0093 0.0959 0.025 Uiso 1 1 calc R
C40 C 0.8758(3) 0.0782(2) 0.12701(17) 0.0182(12) Uani 1 1 d .
C41 C 0.6871(4) 0.1350(2) 0.2020(2) 0.0317(14) Uani 1 1 d .
H41A H 0.6182 0.1186 0.1994 0.047 Uiso 1 1 calc R
H41B H 0.6838 0.1797 0.1913 0.047 Uiso 1 1 calc R
H41C H 0.7247 0.1322 0.2362 0.047 Uiso 1 1 calc R
C42 C 0.7055(4) -0.0697(2) 0.1124(2) 0.0309(14) Uani 1 1 d .
H42A H 0.6323 -0.0694 0.1106 0.046 Uiso 1 1 calc R
H42B H 0.7379 -0.1010 0.1370 0.046 Uiso 1 1 calc R
H42C H 0.7184 -0.0813 0.0803 0.046 Uiso 1 1 calc R
C43 C 0.9729(4) 0.0967(2) 0.11174(19) 0.0257(13) Uani 1 1 d .
H43A H 0.9855 0.0669 0.0866 0.038 Uiso 1 1 calc R
H43B H 1.0296 0.0949 0.1404 0.038 Uiso 1 1 calc R
H43C H 0.9665 0.1402 0.0984 0.038 Uiso 1 1 calc R
C44 C 0.7536(3) 0.3386(2) 0.08391(17) 0.0169(12) Uani 1 1 d .
P3 P 0.75842(9) 0.29911(6) 0.03177(5) 0.0167(3) Uani 1 1 d .
C45 C 0.7372(3) 0.3468(2) -0.02435(17) 0.0173(11) Uani 1 1 d .
C46 C 0.7412(4) 0.3204(2) -0.06995(18) 0.0218(12) Uani 1 1 d .
H46A H 0.7558 0.2762 -0.0720 0.026 Uiso 1 1 calc R
C47 C 0.7244(4) 0.3569(3) -0.11205(19) 0.0273(13) Uani 1 1 d .
H47A H 0.7251 0.3378 -0.1429 0.033 Uiso 1 1 calc R
C48 C 0.7067(4) 0.4216(3) -0.1091(2) 0.0347(15) Uani 1 1 d .
H48A H 0.6964 0.4472 -0.1378 0.042 Uiso 1 1 calc R
C49 C 0.7038(4) 0.4491(3) -0.0641(2) 0.0340(15) Uani 1 1 d .
H49A H 0.6917 0.4937 -0.0622 0.041 Uiso 1 1 calc R
C50 C 0.7184(4) 0.4119(2) -0.02231(19) 0.0236(13) Uani 1 1 d .
H50A H 0.7155 0.4310 0.0083 0.028 Uiso 1 1 calc R
C51 C 0.6602(3) 0.2368(2) 0.01695(16) 0.0154(11) Uani 1 1 d .
C52 C 0.6605(4) 0.1883(2) 0.05168(18) 0.0231(13) Uani 1 1 d .
H52A H 0.7126 0.1879 0.0807 0.028 Uiso 1 1 calc R
C53 C 0.5881(4) 0.1415(2) 0.04514(18) 0.0251(13) Uani 1 1 d .
H53A H 0.5902 0.1091 0.0692 0.030 Uiso 1 1 calc R
C54 C 0.5113(4) 0.1418(2) 0.00286(18) 0.0252(13) Uani 1 1 d .
H54A H 0.4604 0.1097 -0.0020 0.030 Uiso 1 1 calc R
C55 C 0.5093(4) 0.1884(2) -0.03161(18) 0.0216(12) Uani 1 1 d .
H55A H 0.4573 0.1883 -0.0607 0.026 Uiso 1 1 calc R
C56 C 0.5821(3) 0.2358(2) -0.02453(17) 0.0186(12) Uani 1 1 d .
H56A H 0.5786 0.2684 -0.0486 0.022 Uiso 1 1 calc R
N3 N 0.8727(3) 0.26840(18) 0.04237(13) 0.0165(9) Uani 1 1 d .
C57 C 0.9219(3) 0.2481(2) 0.00348(17) 0.0193(12) Uani 1 1 d .
C58 C 0.9906(4) 0.2896(2) -0.01140(18) 0.0227(12) Uani 1 1 d .
C59 C 1.0476(4) 0.2690(2) -0.04465(18) 0.0250(13) Uani 1 1 d .
H59A H 1.0940 0.2977 -0.0544 0.030 Uiso 1 1 calc R
C60 C 1.0380(4) 0.2076(3) -0.06380(19) 0.0287(13) Uani 1 1 d .
C61 C 0.9684(4) 0.1680(3) -0.05055(18) 0.0249(13) Uani 1 1 d .
H61A H 0.9591 0.1266 -0.0648 0.030 Uiso 1 1 calc R
C62 C 0.9093(4) 0.1858(2) -0.01662(18) 0.0211(12) Uani 1 1 d .
C63 C 1.0053(4) 0.3571(2) 0.00761(19) 0.0261(13) Uani 1 1 d .
H63A H 1.0532 0.3793 -0.0085 0.039 Uiso 1 1 calc R
H63B H 1.0322 0.3564 0.0432 0.039 Uiso 1 1 calc R
H63C H 0.9401 0.3796 0.0004 0.039 Uiso 1 1 calc R
C64 C 1.1043(4) 0.1865(3) -0.0980(2) 0.0398(16) Uani 1 1 d .
H64A H 1.0882 0.1422 -0.1082 0.060 Uiso 1 1 calc R
H64B H 1.1758 0.1894 -0.0810 0.060 Uiso 1 1 calc R
H64C H 1.0922 0.2142 -0.1271 0.060 Uiso 1 1 calc R
C65 C 0.8366(4) 0.1373(2) -0.00433(19) 0.0278(13) Uani 1 1 d .
H65A H 0.8611 0.0942 -0.0092 0.042 Uiso 1 1 calc R
H65B H 0.7696 0.1436 -0.0258 0.042 Uiso 1 1 calc R
H65C H 0.8318 0.1425 0.0300 0.042 Uiso 1 1 calc R
P4 P 0.65221(9) 0.36673(6) 0.10323(5) 0.0169(3) Uani 1 1 d .
C66 C 0.5285(3) 0.3579(2) 0.05988(17) 0.0174(11) Uani 1 1 d .
C67 C 0.4927(4) 0.4078(2) 0.02727(18) 0.0243(13) Uani 1 1 d .
H67A H 0.5298 0.4466 0.0293 0.029 Uiso 1 1 calc R
C68 C 0.4040(4) 0.4012(3) -0.0077(2) 0.0327(14) Uani 1 1 d .
H68A H 0.3802 0.4358 -0.0293 0.039 Uiso 1 1 calc R
C69 C 0.3497(4) 0.3453(2) -0.01192(19) 0.0272(13) Uani 1 1 d .
H69A H 0.2886 0.3410 -0.0361 0.033 Uiso 1 1 calc R
C70 C 0.3855(4) 0.2952(3) 0.01976(18) 0.0247(13) Uani 1 1 d .
H70A H 0.3484 0.2564 0.0174 0.030 Uiso 1 1 calc R
C71 C 0.4742(3) 0.3015(2) 0.05462(18) 0.0206(12) Uani 1 1 d .
H71A H 0.4985 0.2663 0.0755 0.025 Uiso 1 1 calc R
C72 C 0.6582(4) 0.4537(2) 0.11258(17) 0.0178(12) Uani 1 1 d .
C73 C 0.7463(3) 0.4866(2) 0.11127(17) 0.0173(11) Uani 1 1 d .
H73A H 0.7974 0.4659 0.0984 0.021 Uiso 1 1 calc R
C74 C 0.7623(4) 0.5485(2) 0.12808(19) 0.0260(13) Uani 1 1 d .
H74A H 0.8236 0.5701 0.1269 0.031 Uiso 1 1 calc R
C75 C 0.6867(4) 0.5788(2) 0.1469(2) 0.0285(14) Uani 1 1 d .
H75A H 0.6974 0.6208 0.1599 0.034 Uiso 1 1 calc R
C76 C 0.5967(4) 0.5477(2) 0.1464(2) 0.0290(14) Uani 1 1 d .
H76A H 0.5441 0.5695 0.1574 0.035 Uiso 1 1 calc R
C77 C 0.5817(4) 0.4857(2) 0.13022(18) 0.0217(12) Uani 1 1 d .
H77A H 0.5198 0.4645 0.1310 0.026 Uiso 1 1 calc R
N4 N 0.6646(3) 0.33499(17) 0.15822(14) 0.0178(10) Uani 1 1 d .
C78 C 0.6069(3) 0.3515(2) 0.19438(17) 0.0178(11) Uani 1 1 d .
C79 C 0.6421(3) 0.4007(2) 0.22841(17) 0.0185(12) Uani 1 1 d .
C80 C 0.5860(4) 0.4173(2) 0.26325(17) 0.0201(12) Uani 1 1 d .
H80A H 0.6083 0.4520 0.2848 0.024 Uiso 1 1 calc R
C81 C 0.4988(4) 0.3845(2) 0.26727(18) 0.0239(13) Uani 1 1 d .
C82 C 0.4714(4) 0.3328(2) 0.23690(18) 0.0213(12) Uani 1 1 d .
H82A H 0.4152 0.3076 0.2410 0.026 Uiso 1 1 calc R
C83 C 0.5227(3) 0.3154(2) 0.20016(18) 0.0189(12) Uani 1 1 d .
C84 C 0.7426(3) 0.4330(2) 0.23233(18) 0.0240(13) Uani 1 1 d .
H84A H 0.7502 0.4671 0.2570 0.036 Uiso 1 1 calc R
H84B H 0.7462 0.4514 0.2004 0.036 Uiso 1 1 calc R
H84C H 0.7972 0.4017 0.2422 0.036 Uiso 1 1 calc R
C85 C 0.4381(4) 0.4043(3) 0.30432(19) 0.0329(14) Uani 1 1 d .
H85A H 0.4307 0.3677 0.3253 0.049 Uiso 1 1 calc R
H85B H 0.3709 0.4189 0.2871 0.049 Uiso 1 1 calc R
H85C H 0.4733 0.4390 0.3247 0.049 Uiso 1 1 calc R
C86 C 0.4869(4) 0.2566(2) 0.17106(19) 0.0279(13) Uani 1 1 d .
H86A H 0.5405 0.2411 0.1553 0.042 Uiso 1 1 calc R
H86B H 0.4263 0.2667 0.1458 0.042 Uiso 1 1 calc R
H86C H 0.4706 0.2235 0.1930 0.042 Uiso 1 1 calc R
C87 C 0.3417(3) 0.04815(18) 0.06864(16) 0.0525(19) Uani 1 1 d GD
C88 C 0.3446(3) 0.0992(2) 0.10083(13) 0.0529(19) Uani 1 1 d GD
H88A H 0.3973 0.1019 0.1295 0.063 Uiso 1 1 calc R
C89 C 0.2704(3) 0.14628(18) 0.09104(15) 0.059(2) Uani 1 1 d GD
H89A H 0.2724 0.1812 0.1130 0.071 Uiso 1 1 calc R
C90 C 0.1933(3) 0.14232(19) 0.04906(17) 0.0522(18) Uani 1 1 d GD
H90A H 0.1425 0.1745 0.0424 0.063 Uiso 1 1 calc R
C91 C 0.1903(3) 0.0913(2) 0.01687(13) 0.058(2) Uani 1 1 d GD
H91A H 0.1376 0.0886 -0.0118 0.070 Uiso 1 1 calc R
C92 C 0.2646(3) 0.04420(18) 0.02666(14) 0.0525(19) Uani 1 1 d GD
H92A H 0.2626 0.0093 0.0047 0.063 Uiso 1 1 calc R
C93 C 0.4218(5) -0.0019(3) 0.0787(3) 0.065(2) Uani 1 1 d D
H93A H 0.4257 -0.0198 0.1116 0.098 Uiso 1 1 calc R
H93B H 0.4873 0.0170 0.0770 0.098 Uiso 1 1 calc R
H93C H 0.4052 -0.0360 0.0541 0.098 Uiso 1 1 calc R
Li1 Li 0.7565(7) 0.2643(4) 0.1420(3) 0.027(2) Uani 1 1 d .
Li2 Li 0.8336(6) 0.3721(4) 0.1692(3) 0.025(2) Uani 1 1 d .
Li4 Li 0.9143(6) 0.3428(4) 0.1006(3) 0.025(2) Uani 1 1 d .
Li3 Li 0.9123(6) 0.2278(4) 0.1080(3) 0.025(2) Uani 1 1 d .

loop_
_atom_site_aniso_label
_atom_site_aniso_U_11
_atom_site_aniso_U_22
_atom_site_aniso_U_33
_atom_site_aniso_U_23
_atom_site_aniso_U_13
_atom_site_aniso_U_12
C1 0.018(3) 0.021(3) 0.019(3) 0.003(2) 0.001(2) 0.003(2)
P1 0.0134(6) 0.0191(7) 0.0145(7) -0.0002(6) 0.0024(5) -0.0005(5)
C2 0.021(3) 0.016(3) 0.009(3) 0.001(2) 0.002(2) -0.002(2)
C3 0.024(3) 0.018(3) 0.018(3) -0.008(2) 0.006(2) -0.005(2)
C4 0.035(3) 0.022(3) 0.025(3) -0.005(3) 0.010(3) -0.006(2)
C5 0.042(4) 0.025(3) 0.018(3) 0.003(3) 0.000(3) -0.009(3)
C6 0.026(3) 0.033(3) 0.025(3) 0.004(3) -0.003(3) -0.002(3)
C7 0.027(3) 0.022(3) 0.023(3) 0.002(2) 0.004(2) 0.000(2)
C8 0.012(3) 0.019(3) 0.019(3) 0.009(2) 0.001(2) 0.000(2)
C9 0.020(3) 0.025(3) 0.019(3) 0.002(2) 0.002(2) 0.001(2)
C10 0.021(3) 0.028(3) 0.022(3) 0.001(2) 0.012(2) 0.006(2)
C11 0.017(3) 0.032(3) 0.028(3) 0.009(3) 0.008(2) 0.003(2)
C12 0.019(3) 0.024(3) 0.030(3) 0.006(3) 0.008(2) -0.001(2)
C13 0.019(3) 0.022(3) 0.016(3) 0.002(2) 0.003(2) 0.004(2)
N1 0.018(2) 0.018(2) 0.015(2) -0.0001(18) 0.0059(17) -0.0004(18)
C14 0.004(2) 0.021(3) 0.024(3) 0.000(2) -0.004(2) 0.004(2)
C15 0.016(3) 0.022(3) 0.016(3) 0.002(2) 0.000(2) 0.005(2)
C16 0.019(3) 0.028(3) 0.023(3) 0.005(3) 0.006(2) 0.000(2)
C17 0.022(3) 0.024(3) 0.028(3) 0.002(3) -0.002(2) 0.000(2)
C18 0.020(3) 0.021(3) 0.020(3) -0.009(2) 0.004(2) 0.001(2)
C19 0.013(3) 0.019(3) 0.023(3) 0.000(2) 0.007(2) 0.002(2)
C20 0.027(3) 0.024(3) 0.016(3) 0.006(2) 0.005(2) 0.001(2)
C21 0.048(4) 0.024(3) 0.029(3) 0.000(3) 0.011(3) -0.001(3)
C22 0.033(3) 0.022(3) 0.021(3) -0.007(2) 0.010(2) -0.005(2)
P2 0.0131(7) 0.0195(7) 0.0160(7) 0.0010(6) 0.0019(5) 0.0008(5)
C23 0.017(3) 0.014(3) 0.015(3) -0.001(2) 0.001(2) -0.005(2)
C24 0.021(3) 0.019(3) 0.018(3) -0.002(2) 0.003(2) -0.004(2)
C25 0.029(3) 0.026(3) 0.012(3) 0.001(2) 0.001(2) -0.005(2)
C26 0.038(3) 0.025(3) 0.015(3) -0.001(2) 0.011(2) -0.007(3)
C27 0.027(3) 0.021(3) 0.024(3) -0.001(2) 0.010(2) 0.000(2)
C28 0.020(3) 0.024(3) 0.016(3) 0.002(2) -0.002(2) -0.001(2)
C29 0.020(3) 0.022(3) 0.012(3) -0.004(2) 0.004(2) 0.001(2)
C30 0.018(3) 0.026(3) 0.017(3) 0.000(2) -0.001(2) 0.000(2)
C31 0.031(3) 0.020(3) 0.022(3) 0.004(2) 0.000(2) 0.004(2)
C32 0.019(3) 0.028(3) 0.039(4) 0.001(3) -0.006(3) 0.012(2)
C33 0.019(3) 0.032(3) 0.037(3) 0.000(3) 0.006(2) 0.007(2)
C34 0.021(3) 0.023(3) 0.025(3) 0.003(2) 0.006(2) -0.003(2)
N2 0.011(2) 0.024(2) 0.013(2) -0.0002(18) 0.0014(17) 0.0005(17)
C35 0.014(3) 0.018(3) 0.014(3) 0.002(2) -0.002(2) 0.002(2)
C36 0.014(3) 0.021(3) 0.017(3) 0.000(2) 0.002(2) 0.002(2)
C37 0.019(3) 0.020(3) 0.022(3) 0.005(2) 0.004(2) -0.001(2)
C38 0.021(3) 0.019(3) 0.028(3) 0.003(2) -0.004(2) -0.001(2)
C39 0.019(3) 0.024(3) 0.020(3) -0.004(2) 0.004(2) 0.007(2)
C40 0.017(3) 0.021(3) 0.014(3) 0.003(2) -0.002(2) 0.000(2)
C41 0.027(3) 0.025(3) 0.045(4) -0.008(3) 0.010(3) -0.008(2)
C42 0.031(3) 0.023(3) 0.038(4) -0.002(3) 0.005(3) 0.002(2)
C43 0.023(3) 0.034(3) 0.020(3) -0.003(3) 0.007(2) -0.004(2)
C44 0.012(2) 0.019(3) 0.019(3) 0.004(2) 0.002(2) 0.001(2)
P3 0.0162(7) 0.0216(7) 0.0117(7) 0.0017(6) 0.0014(5) 0.0005(6)
C45 0.010(2) 0.026(3) 0.015(3) 0.002(2) 0.002(2) -0.003(2)
C46 0.020(3) 0.027(3) 0.018(3) 0.000(2) 0.004(2) 0.000(2)
C47 0.024(3) 0.039(3) 0.020(3) -0.002(3) 0.008(2) -0.001(3)
C48 0.044(4) 0.043(4) 0.019(3) 0.014(3) 0.010(3) 0.004(3)
C49 0.048(4) 0.027(3) 0.028(4) 0.011(3) 0.010(3) 0.006(3)
C50 0.022(3) 0.029(3) 0.019(3) -0.001(3) 0.003(2) 0.003(2)
C51 0.017(3) 0.021(3) 0.010(3) 0.001(2) 0.007(2) 0.005(2)
C52 0.022(3) 0.029(3) 0.015(3) -0.005(2) -0.002(2) 0.001(2)
C53 0.031(3) 0.023(3) 0.022(3) 0.005(2) 0.007(2) -0.003(2)
C54 0.025(3) 0.027(3) 0.024(3) -0.003(3) 0.005(2) -0.007(2)
C55 0.016(3) 0.033(3) 0.015(3) -0.002(2) 0.001(2) -0.002(2)
C56 0.011(3) 0.030(3) 0.015(3) 0.002(2) 0.003(2) 0.003(2)
N3 0.022(2) 0.025(2) 0.003(2) -0.0010(18) 0.0048(17) 0.0007(18)
C57 0.016(3) 0.025(3) 0.015(3) 0.001(2) -0.002(2) 0.005(2)
C58 0.015(3) 0.030(3) 0.024(3) 0.001(3) 0.005(2) 0.003(2)
C59 0.021(3) 0.035(3) 0.020(3) 0.001(3) 0.007(2) -0.003(2)
C60 0.024(3) 0.036(3) 0.026(3) -0.005(3) 0.007(2) 0.008(3)
C61 0.020(3) 0.031(3) 0.024(3) -0.010(3) 0.007(2) 0.005(2)
C62 0.017(3) 0.025(3) 0.018(3) 0.001(2) -0.003(2) 0.006(2)
C63 0.023(3) 0.034(3) 0.023(3) -0.003(3) 0.008(2) 0.000(2)
C64 0.042(4) 0.050(4) 0.036(4) -0.006(3) 0.026(3) 0.008(3)
C65 0.035(3) 0.025(3) 0.024(3) -0.001(3) 0.006(2) 0.001(3)
P4 0.0124(7) 0.0216(7) 0.0157(7) -0.0010(6) 0.0009(5) 0.0000(6)
C66 0.014(3) 0.025(3) 0.014(3) -0.006(2) 0.004(2) 0.004(2)
C67 0.018(3) 0.031(3) 0.023(3) 0.002(3) 0.000(2) 0.001(2)
C68 0.025(3) 0.043(4) 0.027(3) 0.006(3) -0.001(3) 0.001(3)
C69 0.018(3) 0.039(3) 0.021(3) -0.005(3) -0.003(2) -0.001(3)
C70 0.018(3) 0.037(3) 0.021(3) -0.008(3) 0.008(2) -0.005(2)
C71 0.016(3) 0.027(3) 0.020(3) 0.002(2) 0.007(2) 0.005(2)
C72 0.018(3) 0.021(3) 0.012(3) 0.002(2) -0.001(2) 0.003(2)
C73 0.013(3) 0.022(3) 0.017(3) -0.001(2) 0.003(2) 0.004(2)
C74 0.024(3) 0.023(3) 0.027(3) 0.003(3) -0.002(2) 0.000(2)
C75 0.022(3) 0.024(3) 0.037(4) -0.011(3) 0.001(3) 0.004(2)
C76 0.021(3) 0.030(3) 0.035(4) -0.003(3) 0.005(3) 0.006(2)
C77 0.012(3) 0.031(3) 0.022(3) 0.003(2) 0.002(2) 0.005(2)
N4 0.017(2) 0.022(2) 0.014(2) -0.0009(19) 0.0034(18) 0.0017(18)
C78 0.012(3) 0.026(3) 0.015(3) 0.004(2) 0.002(2) 0.005(2)
C79 0.015(3) 0.025(3) 0.015(3) 0.001(2) 0.002(2) 0.004(2)
C80 0.021(3) 0.026(3) 0.011(3) -0.003(2) -0.002(2) 0.001(2)
C81 0.018(3) 0.037(3) 0.019(3) 0.003(3) 0.007(2) 0.007(2)
C82 0.019(3) 0.026(3) 0.019(3) 0.004(2) 0.004(2) 0.000(2)
C83 0.011(3) 0.025(3) 0.020(3) 0.005(2) 0.001(2) 0.000(2)
C84 0.016(3) 0.037(3) 0.019(3) -0.008(2) 0.005(2) -0.003(2)
C85 0.029(3) 0.047(4) 0.024(3) -0.006(3) 0.010(3) -0.001(3)
C86 0.023(3) 0.031(3) 0.029(3) 0.003(3) 0.005(2) -0.001(2)
C87 0.042(4) 0.056(4) 0.062(5) 0.015(4) 0.016(4) -0.007(3)
C88 0.048(4) 0.062(5) 0.042(4) -0.007(4) -0.004(3) 0.003(4)
C89 0.073(5) 0.053(4) 0.053(5) -0.002(4) 0.016(4) 0.000(4)
C90 0.039(4) 0.058(4) 0.059(5) 0.008(4) 0.011(4) 0.005(3)
C91 0.057(5) 0.061(5) 0.050(5) -0.011(4) 0.000(4) -0.001(4)
C92 0.043(4) 0.067(5) 0.041(4) 0.012(4) -0.002(3) -0.019(4)
C93 0.053(5) 0.057(5) 0.084(6) 0.021(4) 0.012(4) 0.006(4)
Li1 0.032(5) 0.028(5) 0.020(5) -0.003(4) 0.005(4) 0.007(4)
Li2 0.021(5) 0.026(5) 0.026(5) -0.001(4) 0.001(4) -0.001(4)
Li4 0.015(4) 0.031(5) 0.030(5) -0.006(4) 0.007(4) -0.002(4)
Li3 0.023(5) 0.034(5) 0.019(5) -0.002(4) 0.005(4) -0.004(4)

loop_
_atom_type_symbol
_atom_type_description
_atom_type_scat_dispersion_real
_atom_type_scat_dispersion_imag
_atom_type_scat_source
C C 0.0033 0.0016 'International Tables Vol C Tables 4.2.6.8 and 6.1.1.4'
H H 0.0000 0.0000 'International Tables Vol C Tables 4.2.6.8 and 6.1.1.4'
Li Li -0.0003 0.0001 'International Tables Vol C Tables 4.2.6.8 and 6.1.1.4'
N N 0.0061 0.0033 'International Tables Vol C Tables 4.2.6.8 and 6.1.1.4'
P P 0.1023 0.0942 'International Tables Vol C Tables 4.2.6.8 and 6.1.1.4'

loop_
_geom_angle_atom_site_label_1
_geom_angle_atom_site_label_2
_geom_angle_atom_site_label_3
_geom_angle
P1 C1 P2 128.8(3)
P1 C1 Li3 141.1(4)
P2 C1 Li3 80.7(3)
P1 C1 Li4 89.1(3)
P2 C1 Li4 141.9(3)
Li3 C1 Li4 63.9(3)
P1 C1 Li2 81.5(3)
P2 C1 Li2 118.9(3)
Li3 C1 Li2 107.5(3)
Li4 C1 Li2 63.6(3)
P1 C1 Li1 140.5(3)
P2 C1 Li1 75.5(2)
Li3 C1 Li1 62.3(3)
Li4 C1 Li1 75.6(3)
Li2 C1 Li1 59.0(3)
N1 P1 C1 105.2(2)
N1 P1 C8 106.5(2)
C1 P1 C8 113.4(2)
N1 P1 C2 115.4(2)
C1 P1 C2 112.6(2)
C8 P1 C2 103.8(2)
C3 C2 C7 118.6(4)
C3 C2 P1 119.3(4)
C7 C2 P1 122.1(4)
C4 C3 C2 121.5(5)
C4 C3 H3A 119.3
C2 C3 H3A 119.3
C3 C4 C5 119.4(5)
C3 C4 H4A 120.3
C5 C4 H4A 120.3
C6 C5 C4 120.7(5)
C6 C5 H5A 119.6
C4 C5 H5A 119.6
C5 C6 C7 120.0(5)
C5 C6 H6A 120.0
C7 C6 H6A 120.0
C6 C7 C2 119.8(5)
C6 C7 H7A 120.1
C2 C7 H7A 120.1
C13 C8 C9 118.5(5)
C13 C8 P1 120.6(4)
C9 C8 P1 120.2(3)
C10 C9 C8 120.0(5)
C10 C9 H9A 120.0
C8 C9 H9A 120.0
C11 C10 C9 121.1(5)
C11 C10 H10A 119.4
C9 C10 H10A 119.4
C10 C11 C12 119.7(5)
C10 C11 H11A 120.1
C12 C11 H11A 120.1
C11 C12 C13 119.3(5)
C11 C12 H12A 120.3
C13 C12 H12A 120.3
C8 C13 C12 121.3(5)
C8 C13 H13A 119.3
C12 C13 H13A 119.3
C14 N1 P1 129.8(3)
C14 N1 Li2 134.4(4)
P1 N1 Li2 95.6(3)
C14 N1 Li4 124.4(3)
P1 N1 Li4 79.0(2)
Li2 N1 Li4 61.9(3)
C19 C14 C15 116.9(4)
C19 C14 N1 122.7(4)
C15 C14 N1 120.1(4)
C16 C15 C14 120.4(5)
C16 C15 C20 117.9(4)
C14 C15 C20 121.7(4)
C17 C16 C15 122.4(5)
C17 C16 H16A 118.8
C15 C16 H16A 118.8
C16 C17 C18 117.1(5)
C16 C17 C21 123.4(5)
C18 C17 C21 119.6(5)
C17 C18 C19 122.8(5)
C17 C18 H18A 118.6
C19 C18 H18A 118.6
C18 C19 C14 120.4(5)
C18 C19 C22 117.2(4)
C14 C19 C22 122.4(4)
C15 C20 H20A 109.5
C15 C20 H20B 109.5
H20A C20 H20B 109.5
C15 C20 H20C 109.5
H20A C20 H20C 109.5
H20B C20 H20C 109.5
C17 C21 H21A 109.5
C17 C21 H21B 109.5
H21A C21 H21B 109.5
C17 C21 H21C 109.5
H21A C21 H21C 109.5
H21B C21 H21C 109.5
C19 C22 H22A 109.5
C19 C22 H22B 109.5
H22A C22 H22B 109.5
C19 C22 H22C 109.5
H22A C22 H22C 109.5
H22B C22 H22C 109.5
N2 P2 C1 101.6(2)
N2 P2 C29 108.7(2)
C1 P2 C29 119.4(2)
N2 P2 C23 112.5(2)
C1 P2 C23 114.2(2)
C29 P2 C23 100.8(2)
C24 C23 C28 118.0(5)
C24 C23 P2 123.5(4)
C28 C23 P2 118.4(3)
C25 C24 C23 120.6(5)
C25 C24 H24A 119.7
C23 C24 H24A 119.7
C26 C25 C24 121.0(5)
C26 C25 H25A 119.5
C24 C25 H25A 119.5
C25 C26 C27 119.0(5)
C25 C26 H26A 120.5
C27 C26 H26A 120.5
C28 C27 C26 119.9(5)
C28 C27 H27A 120.0
C26 C27 H27A 120.0
C27 C28 C23 121.4(4)
C27 C28 H28A 119.3
C23 C28 H28A 119.3
C34 C29 C30 118.8(4)
C34 C29 P2 121.1(4)
C30 C29 P2 120.0(4)
C31 C30 C29 120.3(5)
C31 C30 H30A 119.9
C29 C30 H30A 119.9
C30 C31 C32 120.4(5)
C30 C31 H31A 119.8
C32 C31 H31A 119.8
C33 C32 C31 119.8(5)
C33 C32 H32A 120.1
C31 C32 H32A 120.1
C32 C33 C34 120.1(5)
C32 C33 H33A 119.9
C34 C33 H33A 119.9
C33 C34 C29 120.6(5)
C33 C34 H34A 119.7
C29 C34 H34A 119.7
C35 N2 P2 128.4(3)
C35 N2 Li3 118.2(4)
P2 N2 Li3 89.6(3)
C35 N2 Li1 127.9(4)
P2 N2 Li1 98.0(3)
Li3 N2 Li1 78.9(4)
C36 C35 C40 117.6(4)
C36 C35 N2 120.5(4)
C40 C35 N2 121.2(4)
C37 C36 C35 120.5(5)
C37 C36 C41 118.4(5)
C35 C36 C41 121.1(4)
C36 C37 C38 122.5(5)
C36 C37 H37A 118.7
C38 C37 H37A 118.7
C39 C38 C37 116.7(4)
C39 C38 C42 122.6(5)
C37 C38 C42 120.6(5)
C40 C39 C38 123.0(5)
C40 C39 H39A 118.5
C38 C39 H39A 118.5
C39 C40 C35 119.6(5)
C39 C40 C43 118.1(5)
C35 C40 C43 122.4(4)
C36 C41 H41A 109.5
C36 C41 H41B 109.5
H41A C41 H41B 109.5
C36 C41 H41C 109.5
H41A C41 H41C 109.5
H41B C41 H41C 109.5
C38 C42 H42A 109.5
C38 C42 H42B 109.5
H42A C42 H42B 109.5
C38 C42 H42C 109.5
H42A C42 H42C 109.5
H42B C42 H42C 109.5
C40 C43 H43A 109.5
C40 C43 H43B 109.5
H43A C43 H43B 109.5
C40 C43 H43C 109.5
H43A C43 H43C 109.5
H43B C43 H43C 109.5
P4 C44 P3 129.4(3)
P4 C44 Li4 141.3(4)
P3 C44 Li4 88.9(3)
P4 C44 Li1 84.2(3)
P3 C44 Li1 106.6(3)
Li4 C44 Li1 90.8(4)
P4 C44 Li2 79.1(3)
P3 C44 Li2 150.7(3)
Li4 C44 Li2 64.4(3)
Li1 C44 Li2 64.5(3)
N3 P3 C44 104.4(2)
N3 P3 C45 109.6(2)
C44 P3 C45 116.3(2)
N3 P3 C51 111.5(2)
C44 P3 C51 112.3(2)
C45 P3 C51 103.0(2)
C50 C45 C46 118.0(5)
C50 C45 P3 119.8(4)
C46 C45 P3 122.2(4)
C47 C46 C45 121.6(5)
C47 C46 H46A 119.2
C45 C46 H46A 119.2
C46 C47 C48 119.4(5)
C46 C47 H47A 120.3
C48 C47 H47A 120.3
C47 C48 C49 120.1(5)
C47 C48 H48A 119.9
C49 C48 H48A 119.9
C50 C49 C48 120.1(5)
C50 C49 H49A 120.0
C48 C49 H49A 120.0
C49 C50 C45 120.8(5)
C49 C50 H50A 119.6
C45 C50 H50A 119.6
C56 C51 C52 116.9(4)
C56 C51 P3 125.3(4)
C52 C51 P3 117.6(3)
C53 C52 C51 122.1(4)
C53 C52 H52A 119.0
C51 C52 H52A 119.0
C52 C53 C54 119.3(5)
C52 C53 H53A 120.3
C54 C53 H53A 120.3
C55 C54 C53 119.8(5)
C55 C54 H54A 120.1
C53 C54 H54A 120.1
C54 C55 C56 120.5(4)
C54 C55 H55A 119.7
C56 C55 H55A 119.7
C55 C56 C51 121.3(5)
C55 C56 H56A 119.3
C51 C56 H56A 119.3
C57 N3 P3 123.1(3)
C57 N3 Li3 119.2(4)
P3 N3 Li3 112.9(3)
C57 N3 Li4 131.5(4)
P3 N3 Li4 86.3(3)
Li3 N3 Li4 69.7(3)
C58 C57 C62 119.0(5)
C58 C57 N3 118.7(4)
C62 C57 N3 122.0(5)
C59 C58 C57 120.1(5)
C59 C58 C63 118.3(5)
C57 C58 C63 121.6(5)
C60 C59 C58 121.6(5)
C60 C59 H59A 119.2
C58 C59 H59A 119.2
C61 C60 C59 118.1(5)
C61 C60 C64 122.2(5)
C59 C60 C64 119.7(5)
C60 C61 C62 123.0(5)
C60 C61 H61A 118.5
C62 C61 H61A 118.5
C61 C62 C57 118.1(5)
C61 C62 C65 117.8(4)
C57 C62 C65 124.1(5)
C58 C63 H63A 109.5
C58 C63 H63B 109.5
H63A C63 H63B 109.5
C58 C63 H63C 109.5
H63A C63 H63C 109.5
H63B C63 H63C 109.5
C60 C64 H64A 109.5
C60 C64 H64B 109.5
H64A C64 H64B 109.5
C60 C64 H64C 109.5
H64A C64 H64C 109.5
H64B C64 H64C 109.5
C62 C65 H65A 109.5
C62 C65 H65B 109.5
H65A C65 H65B 109.5
C62 C65 H65C 109.5
H65A C65 H65C 109.5
H65B C65 H65C 109.5
N4 P4 C44 103.4(2)
N4 P4 C72 106.0(2)
C44 P4 C72 112.2(2)
N4 P4 C66 117.6(2)
C44 P4 C66 116.1(2)
C72 P4 C66 101.4(2)
C71 C66 C67 117.9(4)
C71 C66 P4 122.7(3)
C67 C66 P4 119.0(4)
C68 C67 C66 120.6(5)
C68 C67 H67A 119.7
C66 C67 H67A 119.7
C69 C68 C67 120.8(5)
C69 C68 H68A 119.6
C67 C68 H68A 119.6
C68 C69 C70 118.9(4)
C68 C69 H69A 120.5
C70 C69 H69A 120.5
C71 C70 C69 120.5(5)
C71 C70 H70A 119.8
C69 C70 H70A 119.8
C70 C71 C66 121.2(5)
C70 C71 H71A 119.4
C66 C71 H71A 119.4
C73 C72 C77 118.3(4)
C73 C72 P4 120.1(4)
C77 C72 P4 120.5(4)
C74 C73 C72 122.1(5)
C74 C73 H73A 118.9
C72 C73 H73A 118.9
C73 C74 C75 118.7(5)
C73 C74 H74A 120.6
C75 C74 H74A 120.6
C76 C75 C74 119.8(5)
C76 C75 H75A 120.1
C74 C75 H75A 120.1
C77 C76 C75 121.2(5)
C77 C76 H76A 119.4
C75 C76 H76A 119.4
C76 C77 C72 119.7(5)
C76 C77 H77A 120.1
C72 C77 H77A 120.1
C78 N4 P4 126.3(3)
C78 N4 Li1 140.7(4)
P4 N4 Li1 91.7(3)
C78 N4 Li2 118.9(3)
P4 N4 Li2 83.6(3)
Li1 N4 Li2 69.6(3)
C83 C78 C79 118.6(5)
C83 C78 N4 121.7(4)
C79 C78 N4 119.3(4)
C80 C79 C78 119.6(4)
C80 C79 C84 117.1(4)
C78 C79 C84 123.1(4)
C81 C80 C79 122.0(5)
C81 C80 H80A 119.0
C79 C80 H80A 119.0
C82 C81 C80 117.3(5)
C82 C81 C85 121.6(5)
C80 C81 C85 121.0(5)
C81 C82 C83 123.0(5)
C81 C82 H82A 118.5
C83 C82 H82A 118.5
C78 C83 C82 119.0(4)
C78 C83 C86 123.7(5)
C82 C83 C86 117.2(5)
C79 C84 H84A 109.5
C79 C84 H84B 109.5
H84A C84 H84B 109.5
C79 C84 H84C 109.5
H84A C84 H84C 109.5
H84B C84 H84C 109.5
C81 C85 H85A 109.5
C81 C85 H85B 109.5
H85A C85 H85B 109.5
C81 C85 H85C 109.5
H85A C85 H85C 109.5
H85B C85 H85C 109.5
C83 C86 H86A 109.5
C83 C86 H86B 109.5
H86A C86 H86B 109.5
C83 C86 H86C 109.5
H86A C86 H86C 109.5
H86B C86 H86C 109.5
C88 C87 C92 120.0
C88 C87 C93 120.1(4)
C92 C87 C93 119.9(4)
C89 C88 C87 120.0
C89 C88 H88A 120.0
C87 C88 H88A 120.0
C88 C89 C90 120.0
C88 C89 H89A 120.0
C90 C89 H89A 120.0
C91 C90 C89 120.0
C91 C90 H90A 120.0
C89 C90 H90A 120.0
C92 C91 C90 120.0
C92 C91 H91A 120.0
C90 C91 H91A 120.0
C91 C92 C87 120.0
C91 C92 H92A 120.0
C87 C92 H92A 120.0
C87 C93 H93A 109.5
C87 C93 H93B 109.5
H93A C93 H93B 109.5
C87 C93 H93C 109.5
H93A C93 H93C 109.5
H93B C93 H93C 109.5
N4 Li1 N2 153.0(5)
N4 Li1 C44 75.0(3)
N2 Li1 C44 129.5(5)
N4 Li1 C1 113.0(4)
N2 Li1 C1 63.5(3)
C44 Li1 C1 88.2(3)
N4 Li1 Li4 101.5(4)
N2 Li1 Li4 93.9(4)
C44 Li1 Li4 43.1(2)
C1 Li1 Li4 46.2(2)
N1 Li2 N4 172.3(5)
N1 Li2 C1 72.9(3)
N4 Li2 C1 114.5(4)
N1 Li2 C44 118.0(4)
N4 Li2 C44 65.0(2)
C1 Li2 C44 90.9(3)
C44 Li4 N3 74.2(3)
C44 Li4 C1 102.9(4)
N3 Li4 C1 107.1(4)
C44 Li4 N1 107.4(4)
N3 Li4 N1 170.4(4)
C1 Li4 N1 63.3(3)
C44 Li4 Li1 46.1(3)
N3 Li4 Li1 79.4(3)
C1 Li4 Li1 58.2(3)
N1 Li4 Li1 94.8(3)
N3 Li3 N2 141.4(5)
N3 Li3 C1 119.3(4)
N2 Li3 C1 74.4(3)

loop_
_geom_bond_atom_site_label_1
_geom_bond_atom_site_label_2
_geom_bond_distance
C1 P1 1.695(5)
C1 P2 1.695(5)
C1 Li3 2.250(9)
C1 Li4 2.313(10)
C1 Li2 2.379(9)
C1 Li1 2.724(10)
P1 N1 1.618(4)
P1 C8 1.829(5)
P1 C2 1.840(5)
C2 C3 1.382(7)
C2 C7 1.403(6)
C3 C4 1.378(7)
C3 H3A 0.9500
C4 C5 1.383(7)
C4 H4A 0.9500
C5 C6 1.368(8)
C5 H5A 0.9500
C6 C7 1.398(7)
C6 H6A 0.9500
C7 H7A 0.9500
C8 C13 1.388(6)
C8 C9 1.396(7)
C9 C10 1.389(7)
C9 H9A 0.9500
C10 C11 1.373(7)
C10 H10A 0.9500
C11 C12 1.389(7)
C11 H11A 0.9500
C12 C13 1.395(7)
C12 H12A 0.9500
C13 H13A 0.9500
N1 C14 1.434(6)
N1 Li2 2.023(9)
N1 Li4 2.670(9)
C14 C19 1.410(6)
C14 C15 1.421(7)
C15 C16 1.398(6)
C15 C20 1.491(7)
C16 C17 1.377(7)
C16 H16A 0.9500
C17 C18 1.387(7)
C17 C21 1.509(7)
C18 C19 1.392(6)
C18 H18A 0.9500
C19 C22 1.497(7)
C20 H20A 0.9800
C20 H20B 0.9800
C20 H20C 0.9800
C21 H21A 0.9800
C21 H21B 0.9800
C21 H21C 0.9800
C22 H22A 0.9800
C22 H22B 0.9800
C22 H22C 0.9800
P2 N2 1.642(4)
P2 C29 1.827(5)
P2 C23 1.848(5)
C23 C24 1.388(6)
C23 C28 1.392(6)
C24 C25 1.377(7)
C24 H24A 0.9500
C25 C26 1.375(7)
C25 H25A 0.9500
C26 C27 1.391(6)
C26 H26A 0.9500
C27 C28 1.373(7)
C27 H27A 0.9500
C28 H28A 0.9500
C29 C34 1.393(7)
C29 C30 1.403(6)
C30 C31 1.374(6)
C30 H30A 0.9500
C31 C32 1.392(7)
C31 H31A 0.9500
C32 C33 1.381(7)
C32 H32A 0.9500
C33 C34 1.383(6)
C33 H33A 0.9500
C34 H34A 0.9500
N2 C35 1.429(6)
N2 Li3 2.016(10)
N2 Li1 2.081(9)
C35 C36 1.409(7)
C35 C40 1.421(7)
C36 C37 1.383(6)
C36 C41 1.508(7)
C37 C38 1.389(7)
C37 H37A 0.9500
C38 C39 1.387(7)
C38 C42 1.506(7)
C39 C40 1.386(6)
C39 H39A 0.9500
C40 C43 1.516(7)
C41 H41A 0.9800
C41 H41B 0.9800
C41 H41C 0.9800
C42 H42A 0.9800
C42 H42B 0.9800
C42 H42C 0.9800
C43 H43A 0.9800
C43 H43B 0.9800
C43 H43C 0.9800
C44 P4 1.684(5)
C44 P3 1.685(5)
C44 Li4 2.121(9)
C44 Li1 2.237(10)
C44 Li2 2.489(9)
P3 N3 1.639(4)
P3 C45 1.825(5)
P3 C51 1.843(5)
C45 C50 1.389(6)
C45 C46 1.398(7)
C46 C47 1.377(7)
C46 H46A 0.9500
C47 C48 1.379(7)
C47 H47A 0.9500
C48 C49 1.386(7)
C48 H48A 0.9500
C49 C50 1.380(7)
C49 H49A 0.9500
C50 H50A 0.9500
C51 C56 1.386(6)
C51 C52 1.401(6)
C52 C53 1.369(7)
C52 H52A 0.9500
C53 C54 1.391(6)
C53 H53A 0.9500
C54 C55 1.366(7)
C54 H54A 0.9500
C55 C56 1.380(6)
C55 H55A 0.9500
C56 H56A 0.9500
N3 C57 1.453(6)
N3 Li3 1.982(9)
N3 Li4 2.231(9)
C57 C58 1.399(7)
C57 C62 1.415(7)
C58 C59 1.396(7)
C58 C63 1.507(6)
C59 C60 1.387(7)
C59 H59A 0.9500
C60 C61 1.363(7)
C60 C64 1.510(7)
C61 C62 1.413(7)
C61 H61A 0.9500
C62 C65 1.503(7)
C63 H63A 0.9800
C63 H63B 0.9800
C63 H63C 0.9800
C64 H64A 0.9800
C64 H64B 0.9800
C64 H64C 0.9800
C65 H65A 0.9800
C65 H65B 0.9800
C65 H65C 0.9800
P4 N4 1.645(4)
P4 C72 1.838(5)
P4 C66 1.847(4)
C66 C71 1.381(6)
C66 C67 1.401(6)
C67 C68 1.377(6)
C67 H67A 0.9500
C68 C69 1.372(7)
C68 H68A 0.9500
C69 C70 1.388(7)
C69 H69A 0.9500
C70 C71 1.375(6)
C70 H70A 0.9500
C71 H71A 0.9500
C72 C73 1.382(6)
C72 C77 1.407(7)
C73 C74 1.378(6)
C73 H73A 0.9500
C74 C75 1.397(7)
C74 H74A 0.9500
C75 C76 1.377(7)
C75 H75A 0.9500
C76 C77 1.374(7)
C76 H76A 0.9500
C77 H77A 0.9500
N4 C78 1.444(6)
N4 Li1 2.044(9)
N4 Li2 2.369(9)
C78 C83 1.404(7)
C78 C79 1.411(6)
C79 C80 1.399(7)
C79 C84 1.500(6)
C80 C81 1.390(7)
C80 H80A 0.9500
C81 C82 1.374(7)
C81 C85 1.509(7)
C82 C83 1.403(7)
C82 H82A 0.9500
C83 C86 1.495(7)
C84 H84A 0.9800
C84 H84B 0.9800
C84 H84C 0.9800
C85 H85A 0.9800
C85 H85B 0.9800
C85 H85C 0.9800
C86 H86A 0.9800
C86 H86B 0.9800
C86 H86C 0.9800
C87 C88 1.3900
C87 C92 1.3900
C87 C93 1.490(6)
C88 C89 1.3900
C88 H88A 0.9500
C89 C90 1.3900
C89 H89A 0.9500
C90 C91 1.3900
C90 H90A 0.9500
C91 C92 1.3900
C91 H91A 0.9500
C92 H92A 0.9500
C93 H93A 0.9800
C93 H93B 0.9800
C93 H93C 0.9800
Li1 Li4 3.105(13)
